data_7129169
loop_
_publ_author_name
'Krempner, Clemens'
'Manankandayalage, Chamila'
'Unruh, Daniel K.'

_publ_section_title
;
 Carbon Monoxide Bond Cleavage Mediated by an Intramolecular Frustrated
 Lewis Pair: Access to New B/N Heterocycles via Selective Incorporation of
 Single Carbon Atoms
;
_journal_name_full 'Chemical Communications'
_journal_paper_doi 10.1039/D1CC05673E
_journal_year 2021
_chemical_formula_moiety 'C38 H30 B2 F15 N3 O4'
_chemical_formula_sum 'C38 H30 B2 F15 N3 O4'
_chemical_formula_weight 899.27
_chemical_properties_physical Air-sensitive
_space_group_crystal_system monoclinic
_space_group_IT_number 14
_space_group_name_Hall '-P 2yn'
_space_group_name_H-M_alt 'P 1 21/n 1'
_atom_sites_solution_hydrogens geom
_atom_sites_solution_primary dual
_audit_creation_date 2021-07-16
_audit_creation_method
;
Olex2 1.3-ac4
(compiled 2020.03.28 svn.rd84adfe8 for Rigaku Oxford Diffraction, GUI svn.r6032)
;
_audit_update_record
;
2021-07-19 deposited with the CCDC.	2021-10-29 downloaded from the CCDC.
;
_cell_angle_alpha 90
_cell_angle_beta 97.1520(10)
_cell_angle_gamma 90
_cell_formula_units_Z 4
_cell_length_a 12.04140(10)
_cell_length_b 14.38220(10)
_cell_length_c 22.5042(2)
_cell_measurement_reflns_used 46885
_cell_measurement_temperature 100.00(10)
_cell_measurement_theta_max 77.2570
_cell_measurement_theta_min 3.6200
_cell_volume 3866.99(5)
_computing_cell_refinement 'CrysAlisPro 1.171.41.104a (Rigaku OD, 2021)'
_computing_data_collection 'CrysAlisPro 1.171.41.104a (Rigaku OD, 2021)'
_computing_data_reduction 'CrysAlisPro 1.171.41.104a (Rigaku OD, 2021)'
_computing_molecular_graphics 'Olex2 1.3-ac4 (Dolomanov et al., 2009)'
_computing_publication_material 'Olex2 1.3-ac4 (Dolomanov et al., 2009)'
_computing_structure_refinement 'XL  (Sheldrick, 2008)'
_computing_structure_solution 'SHELXT 2018/2 (Sheldrick, 2018)'
_diffrn_ambient_environment N~2~
_diffrn_ambient_temperature 100.00(10)
_diffrn_detector 'Hybrid Pixel Array Detector'
_diffrn_detector_area_resol_mean 10.0000
_diffrn_detector_type HyPix
_diffrn_measured_fraction_theta_full 1.000
_diffrn_measured_fraction_theta_max 0.977
_diffrn_measurement_details
;
List of Runs (angles in degrees, time in seconds):

  # Type    Start    End  Width  t~exp~   \w     \q     \k     \f   Frames
#--------------------------------------------------------------------------
  1  \w    -78.00  25.00   0.50    3.21    --  -47.91  94.00 143.00  206
  2  \w    -13.00  79.00   0.50    3.21    --   47.91 -94.00  32.00  184
  3  \w    -80.00 -19.00   0.50   12.84    --  -91.75  94.00 143.00  122
  4  \w   -163.00 -83.00   0.50   12.84    --  -91.75 -94.00  32.00  160
  5  \w     35.00 106.00   0.50   12.84    --  107.78 -94.00  32.00  142
  6  \w    105.00 178.00   0.50   12.84    --  107.78  94.00 143.00  146
  7  \w    -24.00  28.00   0.50    3.21    --  -47.91  19.00  60.00  104
  8  \w   -119.00 -73.00   0.50    3.21    --  -47.91-125.00-150.00   92
  9  \w    -41.00  25.00   0.50    3.21    --  -47.91  38.00  60.00  132
 10  \w   -119.00 -73.00   0.50    3.21    --  -47.91-125.00 150.00   92
 11  \w   -119.00 -33.00   0.50    3.21    --  -47.91 -57.00 -30.00  172
 12  \w    -26.00  28.00   0.50    3.21    --   47.91 -19.00 120.00  108
 13  \w    -25.00  45.00   0.50    3.21    --   47.91 -38.00  60.00  140
 14  \w    -64.00 -19.00   0.50   12.84    --  -91.75  57.00   0.00   90
 15  \w   -163.00 -73.00   0.50   12.84    --  -91.75-125.00 -60.00  180
 16  \w    -64.00 -19.00   0.50   12.84    --  -91.75  57.00  30.00   90
 17  \w    -64.00 -19.00   0.50   12.84    --  -91.75  57.00  60.00   90
 18  \w   -163.00 -77.00   0.50   12.84    --  -91.75 -57.00-150.00  172
 19  \w    -64.00 -19.00   0.50   12.84    --  -91.75  57.00 120.00   90
 20  \w   -165.00 -78.00   0.50   12.84    --  -91.75 -38.00 -60.00  174
 21  \w   -163.00 -77.00   0.50   12.84    --  -91.75 -57.00-120.00  172
 22  \w    -64.00 -19.00   0.50   12.84    --  -91.75  57.00 150.00   90
 23  \w   -163.00 -69.00   0.50   12.84    --  -91.75 -77.00  90.00  188
 24  \w     93.00 178.00   0.50   12.84    --  107.78  57.00 -90.00  170
 25  \w     35.00 106.00   0.50   12.84    --  107.78 -99.00-150.00  142
 26  \w     35.00 112.00   0.50   12.84    --  107.78-125.00-150.00  154
 27  \w     35.00 107.00   0.50   12.84    --  107.78 -77.00 -30.00  144
 28  \w     35.00  68.00   0.50   12.84    --  107.78 -57.00-120.00   66
 29  \w     35.00  68.00   0.50   12.84    --  107.78 -57.00-150.00   66
 30  \w     35.00 106.00   0.50   12.84    --  107.78 -99.00 -90.00  142
 31  \w     35.00 112.00   0.50   12.84    --  107.78-125.00-180.00  154
 32  \w     35.00 106.00   0.50   12.84    --  107.78 -99.00   0.00  142
 33  \w     35.00 106.00   0.50   12.84    --  107.78 -99.00  90.00  142
 34  \w     35.00 112.00   0.50   12.84    --  107.78-125.00   0.00  154
 35  \w     95.00 178.00   0.50   12.84    --  107.78 125.00-150.00  166
 36  \w     35.00  68.00   0.50   12.84    --  107.78 -57.00   0.00   66
 37  \w     35.00  68.00   0.50   12.84    --  107.78 -57.00-180.00   66
 38  \w   -119.00 -25.00   0.50    3.21    --  -47.91 -77.00 -60.00  188
 39  \w   -119.00 -25.00   0.50    3.21    --  -47.91 -77.00  60.00  188
 40  \w   -119.00 -25.00   0.50    3.21    --  -47.91 -77.00-120.00  188
 41  \w   -119.00 -25.00   0.50    3.21    --  -47.91 -77.00 120.00  188
 42  \w   -119.00 -25.00   0.50    3.21    --  -47.91 -77.00-180.00  188
 43  \w   -119.00 -25.00   0.50    3.21    --  -47.91 -77.00   0.00  188
 44  \w   -121.00 -35.00   0.50    3.21    --  -47.91 -38.00-150.00  172
 45  \w   -119.00 -33.00   0.50    3.21    --  -47.91 -57.00 150.00  172
 46  \w   -163.00-109.00   0.50   12.84    --  -91.75 -77.00-180.00  108
 47  \w   -163.00 -77.00   0.50   12.84    --  -91.75 -57.00  30.00  172
 48  \w   -163.00 -69.00   0.50   12.84    --  -91.75 -77.00 150.00  188
;
_diffrn_measurement_device 'four-circle diffractometer'
_diffrn_measurement_device_type 'XtaLAB Synergy, Dualflex, HyPix'
_diffrn_measurement_method '\w scans'
_diffrn_orient_matrix_type 'CrysAlisPro convention (1999,Acta A55,543-557)'
_diffrn_orient_matrix_UB_11 0.1277365000
_diffrn_orient_matrix_UB_12 0.0029048000
_diffrn_orient_matrix_UB_13 0.0177622000
_diffrn_orient_matrix_UB_21 -0.0097010000
_diffrn_orient_matrix_UB_22 0.0993305000
_diffrn_orient_matrix_UB_23 0.0244459000
_diffrn_orient_matrix_UB_31 -0.0148994000
_diffrn_orient_matrix_UB_32 -0.0399899000
_diffrn_orient_matrix_UB_33 0.0620084000
_diffrn_radiation_monochromator mirror
_diffrn_radiation_probe x-ray
_diffrn_radiation_type 'Cu K\a'
_diffrn_radiation_wavelength 1.54184
_diffrn_reflns_av_R_equivalents 0.0406
_diffrn_reflns_av_unetI/netI 0.0210
_diffrn_reflns_Laue_measured_fraction_full 1.000
_diffrn_reflns_Laue_measured_fraction_max 0.977
_diffrn_reflns_limit_h_max 15
_diffrn_reflns_limit_h_min -15
_diffrn_reflns_limit_k_max 18
_diffrn_reflns_limit_k_min -18
_diffrn_reflns_limit_l_max 28
_diffrn_reflns_limit_l_min -26
_diffrn_reflns_number 67225
_diffrn_reflns_point_group_measured_fraction_full 1.000
_diffrn_reflns_point_group_measured_fraction_max 0.977
_diffrn_reflns_theta_full 67.684
_diffrn_reflns_theta_max 77.346
_diffrn_reflns_theta_min 3.656
_diffrn_source 'micro-focus sealed X-ray tube'
_diffrn_source_type 'PhotonJet (Cu) X-ray Source'
_exptl_absorpt_coefficient_mu 1.316
_exptl_absorpt_correction_T_max 1.000
_exptl_absorpt_correction_T_min 0.788
_exptl_absorpt_correction_type gaussian
_exptl_absorpt_process_details
;
CrysAlisPro 1.171.41.104a (Rigaku Oxford Diffraction, 2021)
Numerical absorption correction based on gaussian integration over
a multifaceted crystal model
Empirical absorption correction using spherical harmonics,
implemented in SCALE3 ABSPACK scaling algorithm.
;
_exptl_crystal_colour 'clear colourless'
_exptl_crystal_colour_lustre clear
_exptl_crystal_colour_primary colourless
_exptl_crystal_density_diffrn 1.545
_exptl_crystal_description irregular
_exptl_crystal_F_000 1824
_exptl_crystal_recrystallization_method 'Re-crystallisation from solvent: Benzene'
_exptl_crystal_size_max 0.108
_exptl_crystal_size_mid 0.065
_exptl_crystal_size_min 0.041
_refine_diff_density_max 0.356
_refine_diff_density_min -0.299
_refine_diff_density_rms 0.047
_refine_ls_extinction_coef 0.00044(7)
_refine_ls_extinction_expression Fc^*^=kFc[1+0.001xFc^2^\l^3^/sin(2\q)]^-1/4^
_refine_ls_extinction_method 'SHELXL-2018/3 (Sheldrick 2018)'
_refine_ls_goodness_of_fit_ref 1.046
_refine_ls_hydrogen_treatment constr
_refine_ls_matrix_type full
_refine_ls_number_parameters 564
_refine_ls_number_reflns 8034
_refine_ls_number_restraints 0
_refine_ls_restrained_S_all 1.046
_refine_ls_R_factor_all 0.0424
_refine_ls_R_factor_gt 0.0361
_refine_ls_shift/su_max 0.001
_refine_ls_shift/su_mean 0.000
_refine_ls_structure_factor_coef Fsqd
_refine_ls_weighting_details 'w=1/[\s^2^(Fo^2^)+(0.0505P)^2^+1.8092P] where P=(Fo^2^+2Fc^2^)/3'
_refine_ls_weighting_scheme calc
_refine_ls_wR_factor_gt 0.0966
_refine_ls_wR_factor_ref 0.1006
_reflns_Friedel_coverage 0.000
_reflns_number_gt 6992
_reflns_number_total 8034
_reflns_threshold_expression 'I > 2\s(I)'
_cod_data_source_file d1cc05673e2.cif
_cod_data_source_block 7
_cod_database_code 7129169
_shelx_shelxl_version_number 2018/3
_chemical_oxdiff_formula 'C156  H120  B4  F60  N12  O16  '
_chemical_oxdiff_usercomment chamila
_shelx_space_group_comment
;
The symmetry employed for this shelxl refinement is uniquely defined
by the following loop, which should always be used as a source of
symmetry information in preference to the above space-group names.
They are only intended as comments.
;
_shelx_estimated_absorpt_t_max 0.948
_shelx_estimated_absorpt_t_min 0.871
_reflns_odcompleteness_completeness 99.96
_reflns_odcompleteness_iscentric 1
_reflns_odcompleteness_theta 66.97
_olex2_refinement_description
;
1. Fixed Uiso
 At 1.2 times of:
  All C(H) groups, All C(H,H) groups
 At 1.5 times of:
  All C(H,H,H) groups
2.a Ternary CH refined with riding coordinates:
 C13(H13), C17(H17)
2.b Secondary CH2 refined with riding coordinates:
 C14(H14A,H14B), C15(H15A,H15B), C16(H16A,H16B), C18(H18A,H18B), C19(H19A,
 H19B), C20(H20A,H20B)
2.c Aromatic/amide H refined with riding coordinates:
 C4(H4), C5(H5), C6(H6), C7(H7)
2.d Idealised Me refined as rotating group:
 C9(H9A,H9B,H9C), C10(H10A,H10B,H10C), C11(H11A,H11B,H11C), C12(H12A,H12B,H12C)
;
_olex2_date_sample_data_collection 2021-07-15
_olex2_date_sample_submission 2021-07-15
_olex2_exptl_crystal_mounting_method 'Hampton Research 20 micron nylon CryoLoop'
_olex2_submission_original_sample_id kre21_20
_olex2_submission_special_instructions 'No special instructions were received'
_oxdiff_diffrn_reflns_filtered 21845
_oxdiff_exptl_absorpt_empirical_details
;
Empirical correction (ABSPACK) includes:
- Absorption correction using spherical harmonics
- Frame scaling
- Detector area scaling
;
_oxdiff_exptl_absorpt_empirical_full_max 1.565
_oxdiff_exptl_absorpt_empirical_full_min 0.689

loop_
_space_group_symop_operation_xyz
'x, y, z'
'-x+1/2, y+1/2, -z+1/2'
'-x, -y, -z'
'x-1/2, -y-1/2, z-1/2'

loop_
_atom_site_label
_atom_site_type_symbol
_atom_site_fract_x
_atom_site_fract_y
_atom_site_fract_z
_atom_site_U_iso_or_equiv
_atom_site_adp_type
_atom_site_occupancy
_atom_site_site_symmetry_order
_atom_site_calc_flag
_atom_site_refinement_flags_posn
_atom_site_refinement_flags_adp
_atom_site_refinement_flags_occupancy
_atom_site_disorder_assembly
_atom_site_disorder_group
F1 F 0.34700(7) 0.53504(6) 0.58540(4) 0.02752(19) Uani 1 1 d . . . . .
F2 F 0.29589(8) 0.66107(6) 0.49777(4) 0.0313(2) Uani 1 1 d . . . . .
F3 F 0.31282(7) 0.61575(6) 0.38146(4) 0.0294(2) Uani 1 1 d . . . . .
F4 F 0.37593(7) 0.44046(7) 0.35419(4) 0.0294(2) Uani 1 1 d . . . . .
F5 F 0.43195(7) 0.31573(6) 0.44083(4) 0.0292(2) Uani 1 1 d . . . . .
F6 F 0.51833(8) 0.17436(8) 0.52480(4) 0.0392(2) Uani 1 1 d . . . . .
F7 F 0.73762(9) 0.13512(9) 0.54735(5) 0.0495(3) Uani 1 1 d . . . . .
F8 F 0.84547(9) 0.14182(8) 0.66082(5) 0.0481(3) Uani 1 1 d . . . . .
F9 F 0.72909(9) 0.18916(8) 0.75257(5) 0.0429(3) Uani 1 1 d . . . . .
F10 F 0.50848(8) 0.22863(7) 0.73109(4) 0.0337(2) Uani 1 1 d . . . . .
F11 F 0.19205(7) 0.11568(6) 0.59045(4) 0.0296(2) Uani 1 1 d . . . . .
F12 F -0.01711(8) 0.05412(7) 0.55673(4) 0.0325(2) Uani 1 1 d . . . . .
F13 F -0.13440(8) 0.11291(7) 0.45265(4) 0.0350(2) Uani 1 1 d . . . . .
F14 F -0.04461(9) 0.24388(7) 0.38538(4) 0.0394(2) Uani 1 1 d . . . . .
F15 F 0.16450(8) 0.30903(7) 0.41921(4) 0.0364(2) Uani 1 1 d . . . . .
O1 O 0.24193(8) 0.32610(7) 0.60182(4) 0.0216(2) Uani 1 1 d . . . . .
O2 O 0.41826(8) 0.35829(7) 0.56076(4) 0.0225(2) Uani 1 1 d . . . . .
O3 O 0.39598(8) 0.22380(7) 0.61969(4) 0.0254(2) Uani 1 1 d . . . . .
O4 O 0.29185(8) 0.24256(7) 0.51869(4) 0.0243(2) Uani 1 1 d . . . . .
N1 N 0.17381(10) 0.39982(8) 0.75020(5) 0.0208(2) Uani 1 1 d . . . . .
N2 N 0.13295(11) 0.24531(9) 0.77755(6) 0.0287(3) Uani 1 1 d . . . . .
N3 N 0.12907(11) 0.36539(11) 0.84577(6) 0.0324(3) Uani 1 1 d . . . . .
C1 C 0.12813(12) 0.39605(10) 0.68349(6) 0.0202(3) Uani 1 1 d . . . . .
C2 C 0.29200(12) 0.42166(10) 0.75525(6) 0.0212(3) Uani 1 1 d . . . . .
C3 C 0.33728(12) 0.40571(10) 0.70170(6) 0.0217(3) Uani 1 1 d . . . . .
C4 C 0.45105(12) 0.42255(11) 0.70081(6) 0.0246(3) Uani 1 1 d . . . . .
H4 H 0.483451 0.413404 0.664865 0.030 Uiso 1 1 calc R U . . .
C5 C 0.51745(13) 0.45266(11) 0.75222(7) 0.0278(3) Uani 1 1 d . . . . .
H5 H 0.594963 0.463962 0.751342 0.033 Uiso 1 1 calc R U . . .
C6 C 0.47024(13) 0.46621(11) 0.80492(7) 0.0282(3) Uani 1 1 d . . . . .
H6 H 0.516344 0.486147 0.839939 0.034 Uiso 1 1 calc R U . . .
C7 C 0.35669(13) 0.45110(10) 0.80727(6) 0.0246(3) Uani 1 1 d . . . . .
H7 H 0.324505 0.460594 0.843250 0.030 Uiso 1 1 calc R U . . .
C8 C 0.14388(12) 0.33555(11) 0.79117(6) 0.0250(3) Uani 1 1 d . . . . .
C9 C 0.04548(15) 0.18582(13) 0.79771(8) 0.0381(4) Uani 1 1 d . . . . .
H9A H 0.080086 0.139851 0.826397 0.057 Uiso 1 1 calc R U . . .
H9B H 0.005038 0.153720 0.763166 0.057 Uiso 1 1 calc R U . . .
H9C H -0.006918 0.224264 0.816997 0.057 Uiso 1 1 calc R U . . .
C10 C 0.20440(14) 0.20011(11) 0.73792(8) 0.0328(3) Uani 1 1 d . . . . .
H10A H 0.162222 0.191749 0.698150 0.049 Uiso 1 1 calc R U . . .
H10B H 0.228578 0.139341 0.754475 0.049 Uiso 1 1 calc R U . . .
H10C H 0.270172 0.239030 0.734655 0.049 Uiso 1 1 calc R U . . .
C11 C 0.13993(17) 0.30263(17) 0.89770(7) 0.0502(6) Uani 1 1 d . . . . .
H11A H 0.065541 0.281249 0.904999 0.075 Uiso 1 1 calc R U . . .
H11B H 0.175536 0.335821 0.933073 0.075 Uiso 1 1 calc R U . . .
H11C H 0.185937 0.248960 0.889664 0.075 Uiso 1 1 calc R U . . .
C12 C 0.09773(16) 0.46119(15) 0.85844(8) 0.0422(4) Uani 1 1 d . . . . .
H12A H 0.092377 0.497942 0.821524 0.063 Uiso 1 1 calc R U . . .
H12B H 0.154659 0.488366 0.888332 0.063 Uiso 1 1 calc R U . . .
H12C H 0.025190 0.461308 0.873938 0.063 Uiso 1 1 calc R U . . .
C13 C 0.01556(12) 0.34432(10) 0.67046(6) 0.0222(3) Uani 1 1 d . . . . .
H13 H 0.028649 0.278042 0.682827 0.027 Uiso 1 1 calc R U . . .
C14 C -0.07274(12) 0.38478(11) 0.70772(7) 0.0275(3) Uani 1 1 d . . . . .
H14A H -0.144762 0.352469 0.696092 0.033 Uiso 1 1 calc R U . . .
H14B H -0.049010 0.371166 0.750543 0.033 Uiso 1 1 calc R U . . .
C15 C -0.09201(14) 0.49001(12) 0.70054(8) 0.0332(4) Uani 1 1 d . . . . .
H15A H -0.129806 0.512867 0.734349 0.040 Uiso 1 1 calc R U . . .
H15B H -0.142609 0.501598 0.663129 0.040 Uiso 1 1 calc R U . . .
C16 C 0.01659(14) 0.54544(11) 0.69858(7) 0.0297(3) Uani 1 1 d . . . . .
H16A H -0.002862 0.607029 0.680574 0.036 Uiso 1 1 calc R U . . .
H16B H 0.051660 0.556042 0.740196 0.036 Uiso 1 1 calc R U . . .
C17 C 0.10305(12) 0.49933(10) 0.66346(6) 0.0235(3) Uani 1 1 d . . . . .
H17 H 0.174494 0.534971 0.672348 0.028 Uiso 1 1 calc R U . . .
C18 C 0.06975(13) 0.50200(11) 0.59519(6) 0.0268(3) Uani 1 1 d . . . . .
H18A H 0.052972 0.567088 0.582864 0.032 Uiso 1 1 calc R U . . .
H18B H 0.134277 0.481192 0.575308 0.032 Uiso 1 1 calc R U . . .
C19 C -0.03130(13) 0.44156(12) 0.57340(7) 0.0289(3) Uani 1 1 d . . . . .
H19A H -0.036932 0.434751 0.529356 0.035 Uiso 1 1 calc R U . . .
H19B H -0.100283 0.472551 0.583008 0.035 Uiso 1 1 calc R U . . .
C20 C -0.02238(12) 0.34537(11) 0.60241(6) 0.0253(3) Uani 1 1 d . . . . .
H20A H 0.031058 0.307767 0.582458 0.030 Uiso 1 1 calc R U . . .
H20B H -0.096386 0.314692 0.594818 0.030 Uiso 1 1 calc R U . . .
C21 C 0.38724(11) 0.41932(10) 0.51626(6) 0.0218(3) Uani 1 1 d . . . . .
C22 C 0.35284(11) 0.50936(11) 0.52834(6) 0.0227(3) Uani 1 1 d . . . . .
C23 C 0.32771(12) 0.57485(10) 0.48391(7) 0.0243(3) Uani 1 1 d . . . . .
C24 C 0.33613(12) 0.55210(11) 0.42495(6) 0.0238(3) Uani 1 1 d . . . . .
C25 C 0.36851(12) 0.46377(11) 0.41134(6) 0.0236(3) Uani 1 1 d . . . . .
C26 C 0.39466(12) 0.39899(10) 0.45629(6) 0.0231(3) Uani 1 1 d . . . . .
C27 C 0.50576(12) 0.20583(11) 0.62691(7) 0.0259(3) Uani 1 1 d . . . . .
C28 C 0.56808(14) 0.18003(12) 0.58147(7) 0.0306(3) Uani 1 1 d . . . . .
C29 C 0.68080(14) 0.15905(13) 0.59264(8) 0.0356(4) Uani 1 1 d . . . . .
C30 C 0.73543(14) 0.16189(12) 0.65016(8) 0.0360(4) Uani 1 1 d . . . . .
C31 C 0.67648(14) 0.18580(12) 0.69634(7) 0.0334(4) Uani 1 1 d . . . . .
C32 C 0.56410(13) 0.20699(11) 0.68505(7) 0.0275(3) Uani 1 1 d . . . . .
C33 C 0.18626(12) 0.21397(10) 0.50568(6) 0.0223(3) Uani 1 1 d . . . . .
C34 C 0.13532(12) 0.14892(10) 0.53960(6) 0.0235(3) Uani 1 1 d . . . . .
C35 C 0.02818(13) 0.11722(10) 0.52281(6) 0.0251(3) Uani 1 1 d . . . . .
C36 C -0.03225(12) 0.14795(11) 0.47055(7) 0.0269(3) Uani 1 1 d . . . . .
C37 C 0.01435(13) 0.21286(11) 0.43597(7) 0.0282(3) Uani 1 1 d . . . . .
C38 C 0.12149(13) 0.24531(10) 0.45369(6) 0.0261(3) Uani 1 1 d . . . . .
B1 B 0.23961(13) 0.36878(11) 0.65417(7) 0.0208(3) Uani 1 1 d . . . . .
B2 B 0.33628(13) 0.28781(12) 0.57536(7) 0.0218(3) Uani 1 1 d . . . . .

loop_
_atom_site_aniso_label
_atom_site_aniso_U_11
_atom_site_aniso_U_22
_atom_site_aniso_U_33
_atom_site_aniso_U_23
_atom_site_aniso_U_13
_atom_site_aniso_U_12
F1 0.0317(5) 0.0300(5) 0.0207(4) -0.0034(3) 0.0028(3) -0.0029(4)
F2 0.0370(5) 0.0247(4) 0.0314(5) -0.0021(4) 0.0008(4) 0.0030(4)
F3 0.0287(5) 0.0322(5) 0.0262(4) 0.0082(4) -0.0004(3) 0.0011(4)
F4 0.0309(5) 0.0386(5) 0.0197(4) 0.0006(4) 0.0071(3) 0.0025(4)
F5 0.0320(5) 0.0297(5) 0.0277(4) 0.0004(4) 0.0106(4) 0.0076(4)
F6 0.0388(5) 0.0523(6) 0.0260(5) -0.0012(4) 0.0020(4) 0.0154(5)
F7 0.0408(6) 0.0656(8) 0.0446(6) 0.0075(5) 0.0150(5) 0.0237(5)
F8 0.0274(5) 0.0537(7) 0.0612(7) 0.0126(5) -0.0021(5) 0.0101(5)
F9 0.0405(6) 0.0464(6) 0.0373(5) 0.0077(5) -0.0134(4) -0.0014(5)
F10 0.0398(5) 0.0365(5) 0.0246(4) 0.0047(4) 0.0030(4) 0.0004(4)
F11 0.0319(5) 0.0321(5) 0.0233(4) 0.0057(4) -0.0027(3) -0.0037(4)
F12 0.0339(5) 0.0343(5) 0.0298(5) 0.0026(4) 0.0058(4) -0.0102(4)
F13 0.0238(5) 0.0448(6) 0.0351(5) -0.0041(4) -0.0018(4) -0.0066(4)
F14 0.0403(6) 0.0404(6) 0.0329(5) 0.0083(4) -0.0134(4) -0.0036(4)
F15 0.0416(5) 0.0375(5) 0.0283(5) 0.0101(4) -0.0026(4) -0.0112(4)
O1 0.0197(5) 0.0256(5) 0.0195(5) -0.0020(4) 0.0020(4) -0.0011(4)
O2 0.0197(5) 0.0264(5) 0.0210(5) 0.0032(4) 0.0011(4) -0.0014(4)
O3 0.0215(5) 0.0299(5) 0.0246(5) 0.0051(4) 0.0026(4) 0.0010(4)
O4 0.0229(5) 0.0293(5) 0.0211(5) -0.0032(4) 0.0040(4) -0.0035(4)
N1 0.0206(6) 0.0243(6) 0.0175(5) 0.0012(4) 0.0017(4) -0.0030(5)
N2 0.0304(7) 0.0291(7) 0.0252(6) 0.0078(5) -0.0018(5) -0.0075(5)
N3 0.0318(7) 0.0473(8) 0.0183(6) 0.0002(6) 0.0038(5) -0.0159(6)
C1 0.0222(7) 0.0216(7) 0.0162(6) -0.0002(5) 0.0001(5) -0.0016(5)
C2 0.0222(7) 0.0207(7) 0.0204(7) 0.0025(5) 0.0015(5) -0.0029(5)
C3 0.0223(7) 0.0226(7) 0.0196(6) 0.0006(5) 0.0007(5) -0.0027(5)
C4 0.0231(7) 0.0282(7) 0.0223(7) 0.0008(6) 0.0023(5) -0.0039(6)
C5 0.0221(7) 0.0331(8) 0.0272(7) 0.0015(6) -0.0003(6) -0.0070(6)
C6 0.0286(8) 0.0323(8) 0.0223(7) 0.0005(6) -0.0031(6) -0.0084(6)
C7 0.0278(7) 0.0266(7) 0.0188(7) 0.0000(5) 0.0007(5) -0.0051(6)
C8 0.0210(7) 0.0332(8) 0.0199(7) 0.0035(6) -0.0010(5) -0.0058(6)
C9 0.0388(9) 0.0378(9) 0.0351(9) 0.0138(7) -0.0049(7) -0.0176(8)
C10 0.0350(9) 0.0244(8) 0.0375(9) 0.0054(6) -0.0016(7) 0.0025(6)
C11 0.0496(11) 0.0786(15) 0.0205(8) 0.0109(8) -0.0025(7) -0.0368(11)
C12 0.0393(10) 0.0607(12) 0.0285(8) -0.0159(8) 0.0116(7) -0.0108(9)
C13 0.0201(7) 0.0236(7) 0.0223(7) 0.0014(5) 0.0005(5) -0.0022(5)
C14 0.0224(7) 0.0356(8) 0.0244(7) 0.0004(6) 0.0032(6) -0.0018(6)
C15 0.0288(8) 0.0366(9) 0.0352(8) -0.0036(7) 0.0078(6) 0.0069(7)
C16 0.0349(8) 0.0248(7) 0.0290(8) -0.0016(6) 0.0025(6) 0.0051(6)
C17 0.0240(7) 0.0223(7) 0.0235(7) 0.0015(5) 0.0003(5) -0.0011(6)
C18 0.0280(7) 0.0286(8) 0.0232(7) 0.0058(6) 0.0013(6) 0.0015(6)
C19 0.0265(8) 0.0346(8) 0.0246(7) 0.0033(6) -0.0012(6) -0.0009(6)
C20 0.0217(7) 0.0307(8) 0.0229(7) -0.0031(6) -0.0001(5) -0.0012(6)
C21 0.0159(6) 0.0267(7) 0.0225(7) 0.0023(5) 0.0018(5) -0.0023(5)
C22 0.0190(7) 0.0289(7) 0.0200(7) -0.0028(5) 0.0018(5) -0.0033(6)
C23 0.0206(7) 0.0243(7) 0.0274(7) -0.0017(6) 0.0012(5) -0.0008(6)
C24 0.0186(7) 0.0289(7) 0.0233(7) 0.0051(6) -0.0001(5) -0.0018(6)
C25 0.0181(6) 0.0344(8) 0.0188(6) -0.0001(6) 0.0041(5) -0.0014(6)
C26 0.0195(6) 0.0259(7) 0.0245(7) -0.0010(6) 0.0053(5) 0.0008(5)
C27 0.0241(7) 0.0253(7) 0.0280(7) 0.0058(6) 0.0023(6) 0.0003(6)
C28 0.0316(8) 0.0329(8) 0.0269(8) 0.0043(6) 0.0012(6) 0.0057(7)
C29 0.0318(9) 0.0383(9) 0.0379(9) 0.0072(7) 0.0094(7) 0.0098(7)
C30 0.0257(8) 0.0353(9) 0.0462(10) 0.0099(7) 0.0013(7) 0.0053(7)
C31 0.0333(9) 0.0307(8) 0.0335(8) 0.0086(7) -0.0063(7) -0.0028(7)
C32 0.0297(8) 0.0254(7) 0.0272(7) 0.0054(6) 0.0028(6) -0.0013(6)
C33 0.0234(7) 0.0227(7) 0.0206(7) -0.0035(5) 0.0028(5) -0.0003(5)
C34 0.0269(7) 0.0240(7) 0.0189(6) -0.0014(5) 0.0006(5) 0.0012(6)
C35 0.0282(7) 0.0239(7) 0.0239(7) -0.0019(6) 0.0055(6) -0.0032(6)
C36 0.0221(7) 0.0297(8) 0.0281(7) -0.0068(6) 0.0002(6) -0.0028(6)
C37 0.0302(8) 0.0297(8) 0.0229(7) -0.0004(6) -0.0041(6) 0.0015(6)
C38 0.0315(8) 0.0241(7) 0.0225(7) 0.0013(6) 0.0024(6) -0.0030(6)
B1 0.0210(7) 0.0209(7) 0.0203(7) 0.0026(6) 0.0014(6) -0.0015(6)
B2 0.0196(7) 0.0255(8) 0.0204(7) -0.0002(6) 0.0025(6) -0.0005(6)

loop_
_atom_type_symbol
_atom_type_description
_atom_type_scat_dispersion_real
_atom_type_scat_dispersion_imag
_atom_type_scat_source
C C 0.0181 0.0091 'International Tables Vol C Tables 4.2.6.8 and 6.1.1.4'
H H 0.0000 0.0000 'International Tables Vol C Tables 4.2.6.8 and 6.1.1.4'
B B 0.0090 0.0039 'International Tables Vol C Tables 4.2.6.8 and 6.1.1.4'
F F 0.0727 0.0534 'International Tables Vol C Tables 4.2.6.8 and 6.1.1.4'
N N 0.0311 0.0180 'International Tables Vol C Tables 4.2.6.8 and 6.1.1.4'
O O 0.0492 0.0322 'International Tables Vol C Tables 4.2.6.8 and 6.1.1.4'

loop_
_exptl_crystal_face_index_h
_exptl_crystal_face_index_k
_exptl_crystal_face_index_l
_exptl_crystal_face_perp_dist
7 2 6 0.0400
-1 -3 14 0.0300
-7 -4 3 0.0443
1 3 -14 0.0339
1 -9 -6 0.0093
-1 -8 7 0.0093
2 0 -14 0.0285
-1 9 6 0.0318
-5 7 -3 0.0504
2 -9 2 0.0167
3 -7 -7 0.0191
-4 -8 2 0.0109

loop_
_geom_angle_atom_site_label_1
_geom_angle_atom_site_label_2
_geom_angle_atom_site_label_3
_geom_angle
_geom_angle_site_symmetry_1
_geom_angle_site_symmetry_3
_geom_angle_publ_flag
B1 O1 B2 129.79(12) . . ?
C21 O2 B2 118.67(11) . . ?
C27 O3 B2 126.41(11) . . ?
C33 O4 B2 124.07(11) . . ?
C2 N1 C1 108.28(10) . . ?
C8 N1 C1 122.46(11) . . ?
C8 N1 C2 115.30(11) . . ?
C8 N2 C9 123.22(15) . . ?
C8 N2 C10 121.45(13) . . ?
C10 N2 C9 115.24(14) . . ?
C8 N3 C11 121.73(17) . . ?
C8 N3 C12 123.28(14) . . ?
C12 N3 C11 114.97(15) . . ?
N1 C1 C13 113.76(11) . . ?
N1 C1 C17 106.27(11) . . ?
N1 C1 B1 101.14(10) . . ?
C13 C1 C17 105.59(11) . . ?
C13 C1 B1 124.08(12) . . ?
C17 C1 B1 104.60(11) . . ?
C3 C2 N1 112.38(12) . . ?
C7 C2 N1 125.08(13) . . ?
C7 C2 C3 122.48(13) . . ?
C2 C3 B1 107.49(12) . . ?
C4 C3 C2 118.17(13) . . ?
C4 C3 B1 134.33(13) . . ?
C3 C4 H4 119.8 . . ?
C5 C4 C3 120.42(14) . . ?
C5 C4 H4 119.8 . . ?
C4 C5 H5 120.0 . . ?
C4 C5 C6 119.94(14) . . ?
C6 C5 H5 120.0 . . ?
C5 C6 H6 119.4 . . ?
C5 C6 C7 121.20(14) . . ?
C7 C6 H6 119.4 . . ?
C2 C7 C6 117.77(13) . . ?
C2 C7 H7 121.1 . . ?
C6 C7 H7 121.1 . . ?
N2 C8 N1 121.47(13) . . ?
N3 C8 N1 118.30(14) . . ?
N3 C8 N2 120.20(14) . . ?
N2 C9 H9A 109.5 . . ?
N2 C9 H9B 109.5 . . ?
N2 C9 H9C 109.5 . . ?
H9A C9 H9B 109.5 . . ?
H9A C9 H9C 109.5 . . ?
H9B C9 H9C 109.5 . . ?
N2 C10 H10A 109.5 . . ?
N2 C10 H10B 109.5 . . ?
N2 C10 H10C 109.5 . . ?
H10A C10 H10B 109.5 . . ?
H10A C10 H10C 109.5 . . ?
H10B C10 H10C 109.5 . . ?
N3 C11 H11A 109.5 . . ?
N3 C11 H11B 109.5 . . ?
N3 C11 H11C 109.5 . . ?
H11A C11 H11B 109.5 . . ?
H11A C11 H11C 109.5 . . ?
H11B C11 H11C 109.5 . . ?
N3 C12 H12A 109.5 . . ?
N3 C12 H12B 109.5 . . ?
N3 C12 H12C 109.5 . . ?
H12A C12 H12B 109.5 . . ?
H12A C12 H12C 109.5 . . ?
H12B C12 H12C 109.5 . . ?
C1 C13 H13 107.6 . . ?
C1 C13 C14 111.25(12) . . ?
C1 C13 C20 109.20(11) . . ?
C14 C13 H13 107.6 . . ?
C20 C13 H13 107.6 . . ?
C20 C13 C14 113.31(12) . . ?
C13 C14 H14A 108.6 . . ?
C13 C14 H14B 108.6 . . ?
H14A C14 H14B 107.6 . . ?
C15 C14 C13 114.73(13) . . ?
C15 C14 H14A 108.6 . . ?
C15 C14 H14B 108.6 . . ?
C14 C15 H15A 108.9 . . ?
C14 C15 H15B 108.9 . . ?
C14 C15 C16 113.32(13) . . ?
H15A C15 H15B 107.7 . . ?
C16 C15 H15A 108.9 . . ?
C16 C15 H15B 108.9 . . ?
C15 C16 H16A 108.5 . . ?
C15 C16 H16B 108.5 . . ?
H16A C16 H16B 107.5 . . ?
C17 C16 C15 115.15(13) . . ?
C17 C16 H16A 108.5 . . ?
C17 C16 H16B 108.5 . . ?
C1 C17 H17 107.3 . . ?
C16 C17 C1 112.31(12) . . ?
C16 C17 H17 107.3 . . ?
C16 C17 C18 113.22(12) . . ?
C18 C17 C1 109.08(12) . . ?
C18 C17 H17 107.3 . . ?
C17 C18 H18A 108.8 . . ?
C17 C18 H18B 108.8 . . ?
H18A C18 H18B 107.7 . . ?
C19 C18 C17 113.88(12) . . ?
C19 C18 H18A 108.8 . . ?
C19 C18 H18B 108.8 . . ?
C18 C19 H19A 109.3 . . ?
C18 C19 H19B 109.3 . . ?
C18 C19 C20 111.58(12) . . ?
H19A C19 H19B 108.0 . . ?
C20 C19 H19A 109.3 . . ?
C20 C19 H19B 109.3 . . ?
C13 C20 H20A 108.4 . . ?
C13 C20 H20B 108.4 . . ?
C19 C20 C13 115.43(12) . . ?
C19 C20 H20A 108.4 . . ?
C19 C20 H20B 108.4 . . ?
H20A C20 H20B 107.5 . . ?
O2 C21 C22 121.34(13) . . ?
O2 C21 C26 122.48(13) . . ?
C26 C21 C22 116.04(13) . . ?
F1 C22 C21 119.47(13) . . ?
F1 C22 C23 118.10(13) . . ?
C23 C22 C21 122.39(13) . . ?
F2 C23 C22 120.28(13) . . ?
F2 C23 C24 119.83(13) . . ?
C22 C23 C24 119.89(14) . . ?
F3 C24 C23 120.28(13) . . ?
F3 C24 C25 120.43(13) . . ?
C25 C24 C23 119.30(13) . . ?
F4 C25 C24 119.92(13) . . ?
F4 C25 C26 119.76(14) . . ?
C24 C25 C26 120.32(13) . . ?
F5 C26 C21 120.17(13) . . ?
F5 C26 C25 117.73(13) . . ?
C25 C26 C21 122.05(14) . . ?
O3 C27 C28 125.28(14) . . ?
O3 C27 C32 118.88(13) . . ?
C28 C27 C32 115.73(14) . . ?
F6 C28 C27 119.77(14) . . ?
F6 C28 C29 118.12(15) . . ?
C29 C28 C27 122.11(15) . . ?
F7 C29 C28 120.00(16) . . ?
F7 C29 C30 119.50(15) . . ?
C30 C29 C28 120.49(16) . . ?
F8 C30 C29 120.31(16) . . ?
F8 C30 C31 120.53(16) . . ?
C31 C30 C29 119.16(15) . . ?
F9 C31 C30 119.62(15) . . ?
F9 C31 C32 120.15(16) . . ?
C30 C31 C32 120.22(15) . . ?
F10 C32 C27 118.87(14) . . ?
F10 C32 C31 118.86(14) . . ?
C31 C32 C27 122.27(15) . . ?
O4 C33 C34 123.92(13) . . ?
O4 C33 C38 120.12(13) . . ?
C34 C33 C38 115.86(13) . . ?
F11 C34 C33 119.46(13) . . ?
F11 C34 C35 118.37(13) . . ?
C35 C34 C33 122.17(13) . . ?
F12 C35 C34 120.03(13) . . ?
F12 C35 C36 119.55(13) . . ?
C34 C35 C36 120.40(14) . . ?
F13 C36 C35 120.17(14) . . ?
F13 C36 C37 120.42(14) . . ?
C35 C36 C37 119.38(14) . . ?
F14 C37 C36 119.67(14) . . ?
F14 C37 C38 120.58(14) . . ?
C36 C37 C38 119.75(14) . . ?
F15 C38 C33 119.19(13) . . ?
F15 C38 C37 118.40(13) . . ?
C37 C38 C33 122.40(14) . . ?
O1 B1 C1 125.66(13) . . ?
O1 B1 C3 131.15(13) . . ?
C3 B1 C1 103.19(11) . . ?
O1 B2 O2 114.08(12) . . ?
O1 B2 O3 107.38(11) . . ?
O1 B2 O4 107.69(11) . . ?
O3 B2 O2 107.15(11) . . ?
O4 B2 O2 106.92(11) . . ?
O4 B2 O3 113.80(12) . . ?

loop_
_geom_bond_atom_site_label_1
_geom_bond_atom_site_label_2
_geom_bond_distance
_geom_bond_site_symmetry_2
_geom_bond_publ_flag
F1 C22 1.3465(16) . ?
F2 C23 1.3460(17) . ?
F3 C24 1.3441(17) . ?
F4 C25 1.3428(16) . ?
F5 C26 1.3400(17) . ?
F6 C28 1.3423(18) . ?
F7 C29 1.341(2) . ?
F8 C30 1.3481(19) . ?
F9 C31 1.3434(19) . ?
F10 C32 1.3386(18) . ?
F11 C34 1.3455(16) . ?
F12 C35 1.3443(17) . ?
F13 C36 1.3438(17) . ?
F14 C37 1.3409(17) . ?
F15 C38 1.3455(17) . ?
O1 B1 1.3318(19) . ?
O1 B2 1.4549(18) . ?
O2 C21 1.3490(17) . ?
O2 B2 1.4801(19) . ?
O3 C27 1.3367(18) . ?
O3 B2 1.4768(19) . ?
O4 C33 1.3337(17) . ?
O4 B2 1.4718(18) . ?
N1 C1 1.5341(17) . ?
N1 C2 1.4480(18) . ?
N1 C8 1.3847(18) . ?
N2 C8 1.336(2) . ?
N2 C9 1.472(2) . ?
N2 C10 1.466(2) . ?
N3 C8 1.334(2) . ?
N3 C11 1.470(2) . ?
N3 C12 1.466(3) . ?
C1 C13 1.5420(19) . ?
C1 C17 1.571(2) . ?
C1 B1 1.616(2) . ?
C2 C3 1.402(2) . ?
C2 C7 1.389(2) . ?
C3 C4 1.394(2) . ?
C3 B1 1.580(2) . ?
C4 H4 0.9500 . ?
C4 C5 1.391(2) . ?
C5 H5 0.9500 . ?
C5 C6 1.391(2) . ?
C6 H6 0.9500 . ?
C6 C7 1.392(2) . ?
C7 H7 0.9500 . ?
C9 H9A 0.9800 . ?
C9 H9B 0.9800 . ?
C9 H9C 0.9800 . ?
C10 H10A 0.9800 . ?
C10 H10B 0.9800 . ?
C10 H10C 0.9800 . ?
C11 H11A 0.9800 . ?
C11 H11B 0.9800 . ?
C11 H11C 0.9800 . ?
C12 H12A 0.9800 . ?
C12 H12B 0.9800 . ?
C12 H12C 0.9800 . ?
C13 H13 1.0000 . ?
C13 C14 1.547(2) . ?
C13 C20 1.5426(19) . ?
C14 H14A 0.9900 . ?
C14 H14B 0.9900 . ?
C14 C15 1.537(2) . ?
C15 H15A 0.9900 . ?
C15 H15B 0.9900 . ?
C15 C16 1.537(2) . ?
C16 H16A 0.9900 . ?
C16 H16B 0.9900 . ?
C16 C17 1.534(2) . ?
C17 H17 1.0000 . ?
C17 C18 1.5393(19) . ?
C18 H18A 0.9900 . ?
C18 H18B 0.9900 . ?
C18 C19 1.526(2) . ?
C19 H19A 0.9900 . ?
C19 H19B 0.9900 . ?
C19 C20 1.528(2) . ?
C20 H20A 0.9900 . ?
C20 H20B 0.9900 . ?
C21 C22 1.397(2) . ?
C21 C26 1.394(2) . ?
C22 C23 1.379(2) . ?
C23 C24 1.383(2) . ?
C24 C25 1.375(2) . ?
C25 C26 1.382(2) . ?
C27 C28 1.392(2) . ?
C27 C32 1.406(2) . ?
C28 C29 1.383(2) . ?
C29 C30 1.378(3) . ?
C30 C31 1.373(3) . ?
C31 C32 1.380(2) . ?
C33 C34 1.397(2) . ?
C33 C38 1.398(2) . ?
C34 C35 1.376(2) . ?
C35 C36 1.377(2) . ?
C36 C37 1.379(2) . ?
C37 C38 1.383(2) . ?

loop_
_geom_torsion_atom_site_label_1
_geom_torsion_atom_site_label_2
_geom_torsion_atom_site_label_3
_geom_torsion_atom_site_label_4
_geom_torsion
_geom_torsion_site_symmetry_1
_geom_torsion_site_symmetry_2
_geom_torsion_site_symmetry_3
_geom_torsion_site_symmetry_4
_geom_torsion_publ_flag
F1 C22 C23 F2 -1.5(2) . . . . ?
F1 C22 C23 C24 177.96(13) . . . . ?
F2 C23 C24 F3 0.1(2) . . . . ?
F2 C23 C24 C25 -179.88(13) . . . . ?
F3 C24 C25 F4 -0.7(2) . . . . ?
F3 C24 C25 C26 178.67(13) . . . . ?
F4 C25 C26 F5 3.1(2) . . . . ?
F4 C25 C26 C21 -179.32(12) . . . . ?
F6 C28 C29 F7 0.9(3) . . . . ?
F6 C28 C29 C30 -178.65(16) . . . . ?
F7 C29 C30 F8 0.8(3) . . . . ?
F7 C29 C30 C31 -179.53(16) . . . . ?
F8 C30 C31 F9 0.0(3) . . . . ?
F8 C30 C31 C32 179.46(15) . . . . ?
F9 C31 C32 F10 -1.6(2) . . . . ?
F9 C31 C32 C27 179.02(14) . . . . ?
F11 C34 C35 F12 -0.4(2) . . . . ?
F11 C34 C35 C36 -178.76(13) . . . . ?
F12 C35 C36 F13 -2.1(2) . . . . ?
F12 C35 C36 C37 179.82(14) . . . . ?
F13 C36 C37 F14 2.7(2) . . . . ?
F13 C36 C37 C38 -177.22(14) . . . . ?
F14 C37 C38 F15 0.5(2) . . . . ?
F14 C37 C38 C33 -179.20(14) . . . . ?
O2 C21 C22 F1 -2.2(2) . . . . ?
O2 C21 C22 C23 175.70(13) . . . . ?
O2 C21 C26 F5 1.1(2) . . . . ?
O2 C21 C26 C25 -176.36(13) . . . . ?
O3 C27 C28 F6 2.0(2) . . . . ?
O3 C27 C28 C29 -177.48(16) . . . . ?
O3 C27 C32 F10 -1.9(2) . . . . ?
O3 C27 C32 C31 177.55(14) . . . . ?
O4 C33 C34 F11 3.8(2) . . . . ?
O4 C33 C34 C35 -176.20(13) . . . . ?
O4 C33 C38 F15 -4.3(2) . . . . ?
O4 C33 C38 C37 175.37(14) . . . . ?
N1 C1 C13 C14 53.89(16) . . . . ?
N1 C1 C13 C20 179.69(11) . . . . ?
N1 C1 C17 C16 -60.15(14) . . . . ?
N1 C1 C17 C18 173.49(11) . . . . ?
N1 C1 B1 O1 155.39(14) . . . . ?
N1 C1 B1 C3 -25.18(13) . . . . ?
N1 C2 C3 C4 -178.95(13) . . . . ?
N1 C2 C3 B1 0.07(16) . . . . ?
N1 C2 C7 C6 177.89(14) . . . . ?
C1 N1 C2 C3 -17.85(16) . . . . ?
C1 N1 C2 C7 164.95(14) . . . . ?
C1 N1 C8 N2 39.9(2) . . . . ?
C1 N1 C8 N3 -141.98(14) . . . . ?
C1 C13 C14 C15 54.70(16) . . . . ?
C1 C13 C20 C19 -55.47(16) . . . . ?
C1 C17 C18 C19 57.70(16) . . . . ?
C2 N1 C1 C13 161.74(12) . . . . ?
C2 N1 C1 C17 -82.53(13) . . . . ?
C2 N1 C1 B1 26.44(14) . . . . ?
C2 N1 C8 N2 -95.46(16) . . . . ?
C2 N1 C8 N3 82.64(17) . . . . ?
C2 C3 C4 C5 1.2(2) . . . . ?
C2 C3 B1 O1 -164.24(15) . . . . ?
C2 C3 B1 C1 16.38(15) . . . . ?
C3 C2 C7 C6 1.0(2) . . . . ?
C3 C4 C5 C6 -0.1(2) . . . . ?
C4 C3 B1 O1 14.6(3) . . . . ?
C4 C3 B1 C1 -164.82(16) . . . . ?
C4 C5 C6 C7 -0.7(2) . . . . ?
C5 C6 C7 C2 0.2(2) . . . . ?
C7 C2 C3 C4 -1.7(2) . . . . ?
C7 C2 C3 B1 177.35(13) . . . . ?
C8 N1 C1 C13 23.71(18) . . . . ?
C8 N1 C1 C17 139.44(13) . . . . ?
C8 N1 C1 B1 -111.58(14) . . . . ?
C8 N1 C2 C3 123.53(14) . . . . ?
C8 N1 C2 C7 -53.67(19) . . . . ?
C9 N2 C8 N1 -142.09(15) . . . . ?
C9 N2 C8 N3 39.8(2) . . . . ?
C10 N2 C8 N1 34.1(2) . . . . ?
C10 N2 C8 N3 -143.96(15) . . . . ?
C11 N3 C8 N1 -156.26(14) . . . . ?
C11 N3 C8 N2 21.9(2) . . . . ?
C12 N3 C8 N1 25.7(2) . . . . ?
C12 N3 C8 N2 -156.20(15) . . . . ?
C13 C1 C17 C16 60.99(14) . . . . ?
C13 C1 C17 C18 -65.38(14) . . . . ?
C13 C1 B1 O1 26.4(2) . . . . ?
C13 C1 B1 C3 -154.16(12) . . . . ?
C13 C14 C15 C16 -40.87(18) . . . . ?
C14 C13 C20 C19 69.14(16) . . . . ?
C14 C15 C16 C17 39.30(19) . . . . ?
C15 C16 C17 C1 -51.07(17) . . . . ?
C15 C16 C17 C18 73.02(17) . . . . ?
C16 C17 C18 C19 -68.13(17) . . . . ?
C17 C1 C13 C14 -62.25(14) . . . . ?
C17 C1 C13 C20 63.56(14) . . . . ?
C17 C1 B1 O1 -94.35(16) . . . . ?
C17 C1 B1 C3 85.08(12) . . . . ?
C17 C18 C19 C20 -45.72(18) . . . . ?
C18 C19 C20 C13 44.68(18) . . . . ?
C20 C13 C14 C15 -68.79(17) . . . . ?
C21 O2 B2 O1 -68.30(16) . . . . ?
C21 O2 B2 O3 172.99(11) . . . . ?
C21 O2 B2 O4 50.63(16) . . . . ?
C21 C22 C23 F2 -179.37(13) . . . . ?
C21 C22 C23 C24 0.1(2) . . . . ?
C22 C21 C26 F5 176.90(12) . . . . ?
C22 C21 C26 C25 -0.6(2) . . . . ?
C22 C23 C24 F3 -179.37(13) . . . . ?
C22 C23 C24 C25 0.7(2) . . . . ?
C23 C24 C25 F4 179.32(13) . . . . ?
C23 C24 C25 C26 -1.4(2) . . . . ?
C24 C25 C26 F5 -176.20(13) . . . . ?
C24 C25 C26 C21 1.4(2) . . . . ?
C26 C21 C22 F1 -177.97(12) . . . . ?
C26 C21 C22 C23 -0.1(2) . . . . ?
C27 O3 B2 O1 -148.76(13) . . . . ?
C27 O3 B2 O2 -25.81(19) . . . . ?
C27 O3 B2 O4 92.15(17) . . . . ?
C27 C28 C29 F7 -179.55(16) . . . . ?
C27 C28 C29 C30 0.9(3) . . . . ?
C28 C27 C32 F10 -178.14(14) . . . . ?
C28 C27 C32 C31 1.3(2) . . . . ?
C28 C29 C30 F8 -179.67(16) . . . . ?
C28 C29 C30 C31 0.0(3) . . . . ?
C29 C30 C31 F9 -179.72(16) . . . . ?
C29 C30 C31 C32 -0.2(3) . . . . ?
C30 C31 C32 F10 178.97(15) . . . . ?
C30 C31 C32 C27 -0.4(3) . . . . ?
C32 C27 C28 F6 178.04(14) . . . . ?
C32 C27 C28 C29 -1.5(2) . . . . ?
C33 O4 B2 O1 -21.27(18) . . . . ?
C33 O4 B2 O2 -144.27(13) . . . . ?
C33 O4 B2 O3 97.64(16) . . . . ?
C33 C34 C35 F12 179.59(13) . . . . ?
C33 C34 C35 C36 1.3(2) . . . . ?
C34 C33 C38 F15 179.07(13) . . . . ?
C34 C33 C38 C37 -1.3(2) . . . . ?
C34 C35 C36 F13 176.26(13) . . . . ?
C34 C35 C36 C37 -1.8(2) . . . . ?
C35 C36 C37 F14 -179.21(14) . . . . ?
C35 C36 C37 C38 0.9(2) . . . . ?
C36 C37 C38 F15 -179.62(14) . . . . ?
C36 C37 C38 C33 0.7(2) . . . . ?
C38 C33 C34 F11 -179.70(13) . . . . ?
C38 C33 C34 C35 0.3(2) . . . . ?
B1 O1 B2 O2 -65.37(19) . . . . ?
B1 O1 B2 O3 53.20(19) . . . . ?
B1 O1 B2 O4 176.14(13) . . . . ?
B1 C1 C13 C14 177.44(12) . . . . ?
B1 C1 C13 C20 -56.76(17) . . . . ?
B1 C1 C17 C16 -166.65(12) . . . . ?
B1 C1 C17 C18 66.99(14) . . . . ?
B1 C3 C4 C5 -177.51(15) . . . . ?
B2 O1 B1 C1 -170.90(13) . . . . ?
B2 O1 B1 C3 9.8(3) . . . . ?
B2 O2 C21 C22 99.22(16) . . . . ?
B2 O2 C21 C26 -85.23(17) . . . . ?
B2 O3 C27 C28 -51.3(2) . . . . ?
B2 O3 C27 C32 132.86(15) . . . . ?
B2 O4 C33 C34 -59.1(2) . . . . ?
B2 O4 C33 C38 124.56(15) . . . . ?

loop_
_exptl_oxdiff_crystal_face_indexfrac_h
_exptl_oxdiff_crystal_face_indexfrac_k
_exptl_oxdiff_crystal_face_indexfrac_l
_exptl_oxdiff_crystal_face_x
_exptl_oxdiff_crystal_face_y
_exptl_oxdiff_crystal_face_z
6.5368 2.0413 5.7614 0.9433 0.2802 0.1782
-1.2921 -3.2741 13.6637 0.0681 0.0213 0.9974
-6.9900 -4.0246 3.3367 -0.8453 -0.2504 0.4720
0.9493 3.1282 -13.7659 -0.1142 -0.0350 -0.9928
0.7643 -8.6288 -5.5271 -0.0256 -0.9996 -0.0090
-0.9623 -8.0277 7.4050 -0.0147 -0.6070 0.7945
1.9335 -0.1241 -14.4952 -0.0108 -0.3854 -0.9227
-0.7643 8.6288 5.5271 0.0256 0.9996 0.0090
-4.9851 6.6670 -3.0230 -0.6711 0.6367 -0.3798
1.8974 -8.9135 2.0499 0.2529 -0.8537 0.4553
3.3335 -7.4292 -7.0097 0.2797 -0.9416 -0.1872
-3.6144 -8.2263 2.2482 -0.4457 -0.7271 0.5222
